data_7120986
loop_
_publ_author_name
'Yokouchi, Yuki'
'Ishida, Shintaro'
'Onodera, Tsunenobu'
'Oikawa, Hidetoshi'
'Iwamoto, Takeaki'

_publ_section_title
;
 Facile synthesis and bridgehead-functionalization of
 bicyclo[3.3.3]pentasiloxanes
;
_journal_name_full 'Chemical Communications'
_journal_paper_doi 10.1039/C7CC08790J
_journal_year 2018
_chemical_formula_sum 'C30 H72 O8 Si7'
_chemical_formula_weight 757.50
_chemical_melting_point 341.5(5)
_chemical_name_systematic 1,5-bis(trimethylsiloxy)hexaisobutylbicyclo[3.3.3]pentasiloxane
_space_group_crystal_system tetragonal
_space_group_IT_number 88
_space_group_name_Hall '-I 4ad'
_space_group_name_H-M_alt 'I 41/a'
_symmetry_space_group_name_Hall '-I 4ad'
_symmetry_space_group_name_H-M 'I 41/a :2'
_atom_sites_solution_hydrogens geom
_audit_creation_method SHELXL-2014
_audit_update_record
;
2017-09-27 deposited with the CCDC.
2017-12-04 downloaded from the CCDC.
;
_cell_angle_alpha 90
_cell_angle_beta 90
_cell_angle_gamma 90
_cell_formula_units_Z 8
_cell_length_a 29.5020(5)
_cell_length_b 29.5020(5)
_cell_length_c 10.4338(2)
_cell_measurement_reflns_used 9143
_cell_measurement_temperature 100(2)
_cell_measurement_theta_max 26.81
_cell_measurement_theta_min 2.49
_cell_volume 9081.2(3)
_computing_cell_refinement 'Bruker SAINT'
_computing_data_collection 'Bruker APEX2'
_computing_data_reduction 'Bruker SAINT'
_computing_molecular_graphics 'Bruker SHELXTL'
_computing_publication_material 'Bruker SHELXTL'
_computing_structure_refinement 'SHELXL-2014 (Sheldrick 2014)'
_computing_structure_solution 'SHELXS-97 (Sheldrick 2008)'
_diffrn_ambient_temperature 100(2)
_diffrn_detector_area_resol_mean 8.333
_diffrn_measured_fraction_theta_full 0.999
_diffrn_measured_fraction_theta_max 0.999
_diffrn_measurement_device_type 'Bruker APEXII CCD area detector'
_diffrn_measurement_method 'phi and omega scans'
_diffrn_radiation_monochromator 'Bruker Helios multilayer confocal mirror'
_diffrn_radiation_source 'Bruker TXS fine-focus rotating anode'
_diffrn_radiation_type MoK\a
_diffrn_radiation_wavelength 0.71073
_diffrn_reflns_av_R_equivalents 0.0306
_diffrn_reflns_av_unetI/netI 0.0120
_diffrn_reflns_Laue_measured_fraction_full 0.999
_diffrn_reflns_Laue_measured_fraction_max 0.999
_diffrn_reflns_limit_h_max 36
_diffrn_reflns_limit_h_min -36
_diffrn_reflns_limit_k_max 36
_diffrn_reflns_limit_k_min -36
_diffrn_reflns_limit_l_max 12
_diffrn_reflns_limit_l_min -12
_diffrn_reflns_number 58962
_diffrn_reflns_point_group_measured_fraction_full 0.999
_diffrn_reflns_point_group_measured_fraction_max 0.999
_diffrn_reflns_theta_full 25.242
_diffrn_reflns_theta_max 25.971
_diffrn_reflns_theta_min 1.380
_exptl_absorpt_coefficient_mu 0.248
_exptl_absorpt_correction_T_max 0.7456
_exptl_absorpt_correction_T_min 0.6971
_exptl_absorpt_correction_type empirical
_exptl_absorpt_process_details 'SADABS Sheldrick 1996'
_exptl_crystal_colour colorless
_exptl_crystal_density_diffrn 1.108
_exptl_crystal_description plate
_exptl_crystal_F_000 3312
_exptl_crystal_recrystallization_method 'Re-crystallisation from solvent: EtOH'
_exptl_crystal_size_max 0.200
_exptl_crystal_size_mid 0.200
_exptl_crystal_size_min 0.100
_refine_diff_density_max 0.573
_refine_diff_density_min -0.308
_refine_diff_density_rms 0.070
_refine_ls_extinction_method none
_refine_ls_goodness_of_fit_ref 1.108
_refine_ls_hydrogen_treatment constr
_refine_ls_matrix_type full
_refine_ls_number_parameters 363
_refine_ls_number_reflns 4457
_refine_ls_number_restraints 15
_refine_ls_restrained_S_all 1.110
_refine_ls_R_factor_all 0.0888
_refine_ls_R_factor_gt 0.0810
_refine_ls_shift/su_max 0.000
_refine_ls_shift/su_mean 0.000
_refine_ls_structure_factor_coef Fsqd
_refine_ls_weighting_details 'w=1/[\s^2^(Fo^2^)+(0.0809P)^2^+32.9809P] where P=(Fo^2^+2Fc^2^)/3'
_refine_ls_weighting_scheme calc
_refine_ls_wR_factor_gt 0.2032
_refine_ls_wR_factor_ref 0.2110
_reflns_Friedel_coverage 0.000
_reflns_number_gt 3910
_reflns_number_total 4457
_reflns_threshold_expression 'I > 2\s(I)'
_cod_data_source_file c7cc08790j2.cif
_cod_data_source_block yy27a_b
_cod_depositor_comments
;
The following automatic conversions were performed:

'_chemical_melting_point' value '341-342' was changed to '341.5(5)' -
the average value was taken and precision was estimated.

Automatic conversion script
Id: cif_fix_values 4973 2017-02-22 13:04:09Z antanas 
;
_cod_original_cell_volume 9081.2(4)
_cod_database_code 7120986
_shelx_space_group_comment
;
The symmetry employed for this shelxl refinement is uniquely defined
by the following loop, which should always be used as a source of
symmetry information in preference to the above space-group names.
They are only intended as comments.
;
_shelx_estimated_absorpt_t_min 0.952
_shelx_estimated_absorpt_t_max 0.976
_shelxl_version_number 2014-3

loop_
_space_group_symop_operation_xyz
'x, y, z'
'-x, -y+1/2, z'
'-y+3/4, x+1/4, z+1/4'
'y+1/4, -x+1/4, z+1/4'
'x+1/2, y+1/2, z+1/2'
'-x+1/2, -y+1, z+1/2'
'-y+5/4, x+3/4, z+3/4'
'y+3/4, -x+3/4, z+3/4'
'-x, -y, -z'
'x, y-1/2, -z'
'y-3/4, -x-1/4, -z-1/4'
'-y-1/4, x-1/4, -z-1/4'
'-x+1/2, -y+1/2, -z+1/2'
'x+1/2, y, -z+1/2'
'y-1/4, -x+1/4, -z+1/4'
'-y+1/4, x+1/4, -z+1/4'

loop_
_atom_site_label
_atom_site_type_symbol
_atom_site_fract_x
_atom_site_fract_y
_atom_site_fract_z
_atom_site_U_iso_or_equiv
_atom_site_adp_type
_atom_site_occupancy
_atom_site_site_symmetry_order
_atom_site_calc_flag
_atom_site_refinement_flags_posn
_atom_site_refinement_flags_adp
_atom_site_refinement_flags_occupancy
_atom_site_disorder_assembly
_atom_site_disorder_group
Si1 Si 0.09217(3) 0.23381(3) 0.37499(9) 0.0422(3) Uani 1 1 d . . . . .
Si2 Si 0.19387(3) 0.23367(4) 0.31592(9) 0.0432(3) Uani 1 1 d . . . . .
Si3 Si 0.22526(8) 0.33066(8) 0.2337(4) 0.0794(9) Uani 0.5 1 d . . P A -1
Si4 Si 0.23878(7) 0.20026(8) 0.07400(18) 0.0476(5) Uani 0.5 1 d . . P B -1
Si5 Si 0.28479(7) 0.22601(11) 0.4501(2) 0.0675(7) Uani 0.5 1 d . . P C -1
O1 O 0.14534(8) 0.21944(9) 0.3708(3) 0.0530(7) Uani 1 1 d . . . . .
O3 O 0.2854(2) 0.2291(3) 0.1035(6) 0.075(2) Uani 0.5 1 d . . P B -1
O5 O 0.1978(2) 0.2895(2) 0.3074(11) 0.092(3) Uani 0.5 1 d . . P A -1
O6 O 0.2006(3) 0.2152(3) 0.1811(7) 0.079(3) Uani 0.5 1 d . . P B -1
O7 O 0.23160(19) 0.2181(3) 0.4126(6) 0.079(2) Uani 0.5 1 d . . P C -1
C1 C 0.08129(18) 0.26854(17) 0.5188(4) 0.0722(13) Uani 1 1 d . . . . .
H1 H 0.0874 0.2505 0.5958 0.108 Uiso 1 1 calc R U . . .
H2 H 0.0496 0.2784 0.5191 0.108 Uiso 1 1 calc R U . . .
H3 H 0.1011 0.2952 0.5179 0.108 Uiso 1 1 calc R U . . .
C2 C 0.05875(15) 0.18061(16) 0.3817(4) 0.0663(12) Uani 1 1 d . . . . .
H4 H 0.0633 0.1634 0.3023 0.099 Uiso 1 1 calc R U . . .
H5 H 0.0265 0.1879 0.3913 0.099 Uiso 1 1 calc R U . . .
H6 H 0.0688 0.1624 0.4549 0.099 Uiso 1 1 calc R U . . .
C3 C 0.07772(14) 0.26604(15) 0.2280(4) 0.0596(10) Uani 1 1 d . . . . .
H7 H 0.0956 0.2940 0.2251 0.089 Uiso 1 1 calc R U . . .
H8 H 0.0454 0.2736 0.2288 0.089 Uiso 1 1 calc R U . . .
H9 H 0.0845 0.2475 0.1524 0.089 Uiso 1 1 calc R U . . .
C29 C 0.2455(6) 0.3832(8) -0.058(2) 0.131(7) Uani 0.5 1 d D . P A -1
H69 H 0.2529 0.4114 -0.1031 0.197 Uiso 0.5 1 calc R U P A -1
H70 H 0.2710 0.3744 -0.0034 0.197 Uiso 0.5 1 calc R U P A -1
H71 H 0.2398 0.3592 -0.1213 0.197 Uiso 0.5 1 calc R U P A -1
C12 C 0.2175(7) 0.2160(4) -0.0888(18) 0.053(3) Uani 0.5 1 d . . P B -1
H19 H 0.2054 0.2472 -0.0840 0.063 Uiso 0.5 1 calc R U P B -1
H20 H 0.2438 0.2167 -0.1478 0.063 Uiso 0.5 1 calc R U P B -1
C13 C 0.1817(3) 0.1864(3) -0.1479(7) 0.0492(17) Uani 0.5 1 d . . P B -1
H21 H 0.1948 0.1552 -0.1553 0.059 Uiso 0.5 1 calc R U P B -1
C14 C 0.1385(7) 0.1823(7) -0.0636(18) 0.066(3) Uani 0.5 1 d . . P B -1
H56 H 0.1467 0.1703 0.0208 0.098 Uiso 0.5 1 calc R U P B -1
H57 H 0.1168 0.1619 -0.1049 0.098 Uiso 0.5 1 calc R U P B -1
H58 H 0.1247 0.2123 -0.0534 0.098 Uiso 0.5 1 calc R U P B -1
C15 C 0.1688(10) 0.2013(9) -0.283(2) 0.075(6) Uani 0.5 1 d . . P B -1
H59 H 0.1605 0.2334 -0.2817 0.113 Uiso 0.5 1 calc R U P B -1
H60 H 0.1429 0.1833 -0.3127 0.113 Uiso 0.5 1 calc R U P B -1
H61 H 0.1946 0.1967 -0.3404 0.113 Uiso 0.5 1 calc R U P B -1
C16 C 0.3295(4) 0.2777(5) 0.6514(12) 0.091(3) Uani 0.5 1 d . . P C -1
H68 H 0.3482 0.2499 0.6651 0.110 Uiso 0.5 1 calc R U P C -1
O8 O 0.2727(3) 0.3101(2) 0.1811(12) 0.114(4) Uani 0.5 1 d . . P A -1
C27 C 0.2046(6) 0.3900(6) 0.0214(15) 0.111(7) Uani 0.5 1 d D . P A -1
H72 H 0.2111 0.4148 0.0842 0.133 Uiso 0.5 1 calc R U P A -1
C32 C 0.1659(9) 0.4051(9) -0.062(3) 0.197(16) Uani 0.5 1 d D . P A -1
H73 H 0.1750 0.4320 -0.1111 0.296 Uiso 0.5 1 calc R U P A -1
H74 H 0.1579 0.3806 -0.1217 0.296 Uiso 0.5 1 calc R U P A -1
H75 H 0.1397 0.4125 -0.0087 0.296 Uiso 0.5 1 calc R U P A -1
C25 C 0.1911(5) 0.3523(4) 0.089(2) 0.092(5) Uani 0.5 1 d . . P A -1
H76 H 0.1891 0.3270 0.0269 0.111 Uiso 0.5 1 calc R U P A -1
H77 H 0.1599 0.3582 0.1194 0.111 Uiso 0.5 1 calc R U P A -1
C26 C 0.3141(6) 0.1691(7) 0.452(2) 0.128(7) Uani 0.5 1 d . . P C -1
H78 H 0.3144 0.1573 0.3634 0.153 Uiso 0.5 1 calc R U P C -1
H79 H 0.3461 0.1742 0.4775 0.153 Uiso 0.5 1 calc R U P C -1
C28 C 0.2943(8) 0.1314(9) 0.541(3) 0.187(14) Uani 0.5 1 d D . P C -1
H80 H 0.2785 0.1478 0.6116 0.225 Uiso 0.5 1 calc R U P C -1
C35 C 0.2853(7) 0.2648(6) 0.5895(17) 0.080(5) Uani 0.5 1 d . . P C -1
H28 H 0.2702 0.2932 0.5626 0.096 Uiso 0.5 1 calc R U P C -1
H29 H 0.2661 0.2510 0.6567 0.096 Uiso 0.5 1 calc R U P C -1
O11 O 0.3100(2) 0.2499(5) 0.3291(7) 0.099(3) Uani 0.5 1 d . . P C -1
C36 C 0.2509(4) 0.1390(4) 0.0936(9) 0.065(2) Uani 0.5 1 d . . P B -1
H39 H 0.2488 0.1325 0.1866 0.078 Uiso 0.5 1 calc R U P B -1
H40 H 0.2255 0.1226 0.0526 0.078 Uiso 0.5 1 calc R U P B -1
C37 C 0.2380(4) 0.3770(5) 0.3479(16) 0.095(4) Uani 0.5 1 d . . P A -1
H30 H 0.2572 0.3640 0.4167 0.114 Uiso 0.5 1 calc R U P A -1
H31 H 0.2569 0.3995 0.3019 0.114 Uiso 0.5 1 calc R U P A -1
C42 C 0.2001(5) 0.4023(8) 0.4114(17) 0.161(13) Uani 0.5 1 d D . P A -1
H32 H 0.1774 0.4119 0.3456 0.193 Uiso 0.5 1 calc R U P A -1
C45 C 0.2202(8) 0.4444(9) 0.478(4) 0.206(17) Uani 0.5 1 d D . P A -1
H33 H 0.2372 0.4351 0.5537 0.309 Uiso 0.5 1 calc R U P A -1
H34 H 0.1956 0.4649 0.5031 0.309 Uiso 0.5 1 calc R U P A -1
H35 H 0.2405 0.4602 0.4180 0.309 Uiso 0.5 1 calc R U P A -1
C43 C 0.3084(7) 0.1333(8) -0.0803(14) 0.131(8) Uani 0.5 1 d D . P B -1
H87 H 0.3364 0.1177 -0.1053 0.196 Uiso 0.5 1 calc R U P B -1
H88 H 0.2847 0.1270 -0.1436 0.196 Uiso 0.5 1 calc R U P B -1
H89 H 0.3139 0.1660 -0.0764 0.196 Uiso 0.5 1 calc R U P B -1
C46 C 0.2992(12) 0.0656(8) 0.046(6) 0.32(3) Uani 0.5 1 d D . P B -1
H90 H 0.2898 0.0532 0.1291 0.484 Uiso 0.5 1 calc R U P B -1
H91 H 0.2804 0.0526 -0.0219 0.484 Uiso 0.5 1 calc R U P B -1
H92 H 0.3310 0.0580 0.0305 0.484 Uiso 0.5 1 calc R U P B -1
C47 C 0.1776(7) 0.3718(7) 0.509(2) 0.140(7) Uani 0.5 1 d D . P A -1
H36 H 0.1659 0.3446 0.4669 0.211 Uiso 0.5 1 calc R U P A -1
H37 H 0.1524 0.3881 0.5502 0.211 Uiso 0.5 1 calc R U P A -1
H38 H 0.1997 0.3631 0.5749 0.211 Uiso 0.5 1 calc R U P A -1
C48 C 0.2936(10) 0.1169(7) 0.047(3) 0.204(16) Uani 0.5 1 d D . P B -1
H41 H 0.3176 0.1279 0.1074 0.244 Uiso 0.5 1 calc R U P B -1
C49 C 0.3539(10) 0.3086(11) 0.574(3) 0.142(14) Uani 0.5 1 d . . P C -1
H62 H 0.3599 0.2948 0.4901 0.213 Uiso 0.5 1 calc R U P C -1
H63 H 0.3827 0.3162 0.6155 0.213 Uiso 0.5 1 calc R U P C -1
H64 H 0.3360 0.3363 0.5622 0.213 Uiso 0.5 1 calc R U P C -1
C50 C 0.3201(13) 0.3010(12) 0.784(3) 0.129(14) Uani 0.5 1 d . . P C -1
H65 H 0.2940 0.3215 0.7762 0.194 Uiso 0.5 1 calc R U P C -1
H66 H 0.3468 0.3183 0.8106 0.194 Uiso 0.5 1 calc R U P C -1
H67 H 0.3134 0.2777 0.8485 0.194 Uiso 0.5 1 calc R U P C -1
C51 C 0.2600(16) 0.0959(19) 0.491(3) 0.44(5) Uani 0.5 1 d D U P C -1
H81 H 0.2348 0.1114 0.4486 0.659 Uiso 0.5 1 calc R U P C -1
H82 H 0.2751 0.0756 0.4304 0.659 Uiso 0.5 1 calc R U P C -1
H83 H 0.2484 0.0782 0.5638 0.659 Uiso 0.5 1 calc R U P C -1
C52 C 0.3319(10) 0.1047(11) 0.605(4) 0.32(3) Uani 0.5 1 d D . P C -1
H84 H 0.3548 0.1256 0.6385 0.478 Uiso 0.5 1 calc R U P C -1
H85 H 0.3193 0.0869 0.6758 0.478 Uiso 0.5 1 calc R U P C -1
H86 H 0.3460 0.0843 0.5425 0.478 Uiso 0.5 1 calc R U P C -1

loop_
_atom_site_aniso_label
_atom_site_aniso_U_11
_atom_site_aniso_U_22
_atom_site_aniso_U_33
_atom_site_aniso_U_23
_atom_site_aniso_U_13
_atom_site_aniso_U_12
Si1 0.0354(5) 0.0555(6) 0.0357(5) -0.0020(4) 0.0052(4) 0.0022(4)
Si2 0.0294(5) 0.0592(6) 0.0411(5) -0.0011(4) 0.0052(4) -0.0020(4)
Si3 0.0472(13) 0.0509(13) 0.140(3) 0.0027(15) 0.0304(15) 0.0094(10)
Si4 0.0395(10) 0.0708(13) 0.0327(9) -0.0123(9) 0.0059(8) -0.0168(9)
Si5 0.0392(11) 0.120(2) 0.0433(12) 0.0163(13) -0.0076(9) -0.0117(12)
O1 0.0358(13) 0.0677(17) 0.0555(15) 0.0083(13) 0.0075(11) 0.0009(11)
O3 0.058(4) 0.114(6) 0.055(4) -0.039(4) 0.022(3) -0.040(4)
O5 0.051(4) 0.067(4) 0.158(9) -0.008(5) 0.040(5) 0.011(3)
O6 0.050(4) 0.138(7) 0.047(4) -0.042(5) 0.017(3) -0.042(5)
O7 0.040(3) 0.146(7) 0.051(3) 0.045(4) -0.006(3) -0.015(4)
C1 0.094(3) 0.073(3) 0.049(2) -0.010(2) 0.018(2) 0.013(3)
C2 0.057(2) 0.080(3) 0.063(3) 0.001(2) 0.005(2) -0.020(2)
C3 0.056(2) 0.071(3) 0.053(2) 0.006(2) -0.0016(18) 0.0064(19)
C29 0.079(9) 0.153(15) 0.16(2) 0.022(13) 0.025(10) -0.010(9)
C12 0.056(6) 0.050(5) 0.052(6) -0.010(5) 0.003(4) 0.000(5)
C13 0.048(4) 0.049(4) 0.051(4) -0.002(3) -0.004(3) 0.014(3)
C14 0.044(7) 0.100(9) 0.054(6) -0.013(6) 0.012(5) -0.013(8)
C15 0.080(9) 0.097(13) 0.049(9) 0.026(9) -0.009(6) -0.003(8)
C16 0.069(6) 0.107(9) 0.098(9) 0.019(7) -0.024(6) 0.002(6)
O8 0.080(5) 0.057(4) 0.204(11) 0.030(5) 0.080(6) 0.022(4)
C27 0.143(16) 0.110(12) 0.078(9) -0.017(8) -0.010(10) -0.056(12)
C32 0.22(3) 0.16(2) 0.21(3) -0.069(19) -0.06(2) 0.12(2)
C25 0.061(7) 0.062(7) 0.154(13) -0.037(8) 0.012(7) -0.005(5)
C26 0.055(7) 0.160(18) 0.168(19) 0.078(14) 0.011(10) -0.011(10)
C28 0.136(18) 0.20(3) 0.22(3) 0.12(2) 0.10(2) 0.088(19)
C35 0.062(8) 0.144(15) 0.034(5) 0.010(9) 0.003(5) -0.029(11)
O11 0.040(4) 0.218(11) 0.040(3) 0.000(6) -0.001(3) -0.024(6)
C36 0.056(6) 0.084(7) 0.054(5) 0.008(5) -0.012(4) -0.011(5)
C37 0.059(7) 0.091(9) 0.136(13) 0.004(8) -0.012(8) 0.009(6)
C42 0.048(7) 0.32(4) 0.111(13) -0.125(19) -0.024(9) 0.013(15)
C45 0.123(19) 0.17(2) 0.33(4) -0.16(3) -0.01(2) 0.020(15)
C43 0.148(17) 0.176(17) 0.068(9) -0.006(10) 0.013(9) 0.087(14)
C46 0.13(2) 0.13(2) 0.71(10) 0.15(4) 0.01(4) -0.005(17)
C47 0.114(14) 0.173(19) 0.134(17) -0.028(17) 0.017(14) 0.063(13)
C48 0.14(2) 0.132(16) 0.34(4) 0.01(2) 0.12(2) 0.031(14)
C49 0.082(14) 0.23(3) 0.118(17) -0.032(16) 0.026(11) -0.087(13)
C50 0.16(3) 0.16(2) 0.074(14) -0.015(14) -0.036(15) -0.069(19)
C51 0.43(7) 0.73(11) 0.16(3) 0.10(5) 0.00(4) -0.37(7)
C52 0.44(6) 0.30(4) 0.21(3) 0.14(3) -0.12(3) -0.28(5)

loop_
_atom_type_symbol
_atom_type_description
_atom_type_scat_dispersion_real
_atom_type_scat_dispersion_imag
_atom_type_scat_source
C C 0.0033 0.0016 'International Tables Vol C Tables 4.2.6.8 and 6.1.1.4'
H H 0.0000 0.0000 'International Tables Vol C Tables 4.2.6.8 and 6.1.1.4'
O O 0.0106 0.0060 'International Tables Vol C Tables 4.2.6.8 and 6.1.1.4'
Si Si 0.0817 0.0704 'International Tables Vol C Tables 4.2.6.8 and 6.1.1.4'

loop_
_geom_angle_atom_site_label_1
_geom_angle_atom_site_label_2
_geom_angle_atom_site_label_3
_geom_angle
O1 Si1 C1 109.6(2)
O1 Si1 C3 109.47(17)
C1 Si1 C3 110.4(2)
O1 Si1 C2 107.05(19)
C1 Si1 C2 110.3(2)
C3 Si1 C2 110.0(2)
O6 Si2 O7 113.3(5)
O6 Si2 O1 110.8(3)
O7 Si2 O1 109.2(2)
O6 Si2 O5 107.3(5)
O7 Si2 O5 106.0(5)
O1 Si2 O5 110.1(2)
O8 Si3 O5 107.9(3)
O8 Si3 C37 108.6(6)
O5 Si3 C37 110.1(6)
O8 Si3 C25 108.1(7)
O5 Si3 C25 110.7(6)
C37 Si3 C25 111.5(6)
O3 Si4 O6 107.8(3)
O3 Si4 C36 108.8(5)
O6 Si4 C36 108.5(5)
O3 Si4 C12 108.8(6)
O6 Si4 C12 108.7(7)
C36 Si4 C12 114.0(5)
O11 Si5 O7 108.3(3)
O11 Si5 C35 109.8(7)
O7 Si5 C35 106.5(7)
O11 Si5 C26 100.7(7)
O7 Si5 C26 108.5(7)
C35 Si5 C26 122.4(9)
Si2 O1 Si1 143.68(19)
Si3 O5 Si2 142.4(5)
Si2 O6 Si4 144.4(5)
Si2 O7 Si5 142.5(4)
C13 C12 Si4 117.6(10)
C12 C13 C15 112.7(14)
C12 C13 C14 112.9(11)
C15 C13 C14 109.9(14)
C49 C16 C35 111.0(17)
C49 C16 C50 108(2)
C35 C16 C50 109.6(17)
C25 C27 C29 114.5(18)
C25 C27 C32 108.5(18)
C29 C27 C32 109.4(18)
C27 C25 Si3 121.3(11)
C28 C26 Si5 118.0(13)
C52 C28 C51 106(2)
C52 C28 C26 111.1(18)
C51 C28 C26 122(3)
C16 C35 Si5 120.1(12)
C48 C36 Si4 123.3(11)
C42 C37 Si3 120.0(9)
C37 C42 C47 109.2(18)
C37 C42 C45 108.3(14)
C47 C42 C45 110(2)
C43 C48 C36 113.3(18)
C43 C48 C46 107(3)
C36 C48 C46 122(2)

loop_
_geom_bond_atom_site_label_1
_geom_bond_atom_site_label_2
_geom_bond_distance
Si1 O1 1.625(3)
Si1 C1 1.845(4)
Si1 C3 1.854(4)
Si1 C2 1.855(4)
Si2 O6 1.522(7)
Si2 O7 1.570(6)
Si2 O1 1.598(2)
Si2 O5 1.654(7)
Si3 O8 1.620(7)
Si3 O5 1.650(8)
Si3 C37 1.851(15)
Si3 C25 1.93(2)
Si4 O3 1.645(6)
Si4 O6 1.645(7)
Si4 C36 1.854(12)
Si4 C12 1.869(19)
Si5 O11 1.625(9)
Si5 O7 1.634(6)
Si5 C35 1.851(17)
Si5 C26 1.89(2)
C29 C27 1.480(16)
C12 C13 1.50(2)
C13 C15 1.52(2)
C13 C14 1.55(2)
C16 C49 1.42(3)
C16 C35 1.50(2)
C16 C50 1.57(4)
C27 C25 1.37(3)
C27 C32 1.503(17)
C26 C28 1.56(3)
C28 C52 1.517(19)
C28 C51 1.545(19)
C36 C48 1.50(3)
C37 C42 1.50(2)
C42 C47 1.516(19)
C42 C45 1.540(17)
C43 C48 1.480(19)
C46 C48 1.521(19)

loop_
_geom_torsion_atom_site_label_1
_geom_torsion_atom_site_label_2
_geom_torsion_atom_site_label_3
_geom_torsion_atom_site_label_4
_geom_torsion
O6 Si2 O1 Si1 -85.8(6)
O7 Si2 O1 Si1 148.7(5)
O5 Si2 O1 Si1 32.8(5)
C1 Si1 O1 Si2 -93.2(4)
C3 Si1 O1 Si2 27.9(4)
C2 Si1 O1 Si2 147.2(3)
O8 Si3 O5 Si2 -22.3(13)
C37 Si3 O5 Si2 -140.6(11)
C25 Si3 O5 Si2 95.7(11)
O6 Si2 O5 Si3 -36.5(12)
O7 Si2 O5 Si3 84.8(12)
O1 Si2 O5 Si3 -157.2(10)
O7 Si2 O6 Si4 -33.0(14)
O1 Si2 O6 Si4 -156.1(11)
O5 Si2 O6 Si4 83.7(13)
O3 Si4 O6 Si2 -26.1(14)
C36 Si4 O6 Si2 91.6(12)
C12 Si4 O6 Si2 -143.9(12)
O6 Si2 O7 Si5 72.5(12)
O1 Si2 O7 Si5 -163.5(9)
O5 Si2 O7 Si5 -44.9(12)
O11 Si5 O7 Si2 -17.7(13)
C35 Si5 O7 Si2 100.3(12)
C26 Si5 O7 Si2 -126.1(12)
O3 Si4 C12 C13 166.3(9)
O6 Si4 C12 C13 -76.5(10)
C36 Si4 C12 C13 44.7(13)
Si4 C12 C13 C15 -177.3(14)
Si4 C12 C13 C14 57.5(14)
C29 C27 C25 Si3 71.5(17)
C32 C27 C25 Si3 -165.9(13)
O11 Si5 C26 C28 -170(2)
O7 Si5 C26 C28 -56(2)
C35 Si5 C26 C28 69(2)
Si5 C26 C28 C52 -140(3)
Si5 C26 C28 C51 94(3)
C49 C16 C35 Si5 74(2)
C50 C16 C35 Si5 -166.8(17)
O11 Si5 C35 C16 -65.2(14)
O7 Si5 C35 C16 177.8(11)
C26 Si5 C35 C16 52.3(16)
O3 Si4 C36 C48 -41.2(16)
O6 Si4 C36 C48 -158.3(16)
C12 Si4 C36 C48 80.4(17)
O8 Si3 C37 C42 179.7(14)
O5 Si3 C37 C42 -62.4(16)
C25 Si3 C37 C42 60.8(17)
Si3 C37 C42 C47 71.6(17)
Si3 C37 C42 C45 -168.4(18)
Si4 C36 C48 C43 -41(3)
Si4 C36 C48 C46 -170(3)
